data_4115156
loop_
_publ_author_name
'James E. Kickham'
'Fr\'ed\'eric Gu\'erin'
'Douglas W. Stephan'

_publ_section_title
;
 Divergent Pathways of C-H Bond Activation: Reactions of (t-Bu3PN)2TiMe2
 with Trimethylaluminum
;
_journal_name_full 'Journal of the American Chemical Society'
_journal_page_first 11486
_journal_page_last 11494
_journal_paper_doi 10.1021/ja0260972
_journal_volume 124
_journal_year 2002
_chemical_formula_sum 'C36 H84 Al4 N2 P2 Ti2'
_chemical_formula_weight 810.72
_space_group_IT_number 19
_symmetry_cell_setting orthorhombic
_symmetry_space_group_name_Hall 'P 2ac 2ab'
_symmetry_space_group_name_H-M 'P 21 21 21'
_atom_sites_solution_hydrogens geom
_atom_sites_solution_primary direct
_atom_sites_solution_secondary difmap
_audit_creation_method SHELXL-97
_cell_angle_alpha 90.00
_cell_angle_beta 90.00
_cell_angle_gamma 90.00
_cell_formula_units_Z 4
_cell_length_a 12.82150(10)
_cell_length_b 18.71910(10)
_cell_length_c 19.8293(4)
_cell_measurement_temperature 293(2)
_cell_measurement_theta_max 25.0
_cell_measurement_theta_min 2.0
_cell_volume 4759.17(11)
_computing_structure_refinement 'SHELXL-97 (Sheldrick, 1997)'
_computing_structure_solution 'SHELXS-97 (Sheldrick, 1990)'
_diffrn_ambient_temperature 293(2)
_diffrn_measured_fraction_theta_full 0.996
_diffrn_measured_fraction_theta_max 0.996
_diffrn_radiation_monochromator graphite
_diffrn_radiation_source 'fine-focus sealed tube'
_diffrn_radiation_type MoK\a
_diffrn_radiation_wavelength 0.71073
_diffrn_reflns_av_R_equivalents 0.0648
_diffrn_reflns_av_sigmaI/netI 0.0846
_diffrn_reflns_limit_h_max 14
_diffrn_reflns_limit_h_min -15
_diffrn_reflns_limit_k_max 22
_diffrn_reflns_limit_k_min -22
_diffrn_reflns_limit_l_max 13
_diffrn_reflns_limit_l_min -23
_diffrn_reflns_number 24014
_diffrn_reflns_theta_full 25.00
_diffrn_reflns_theta_max 25.00
_diffrn_reflns_theta_min 1.50
_exptl_absorpt_coefficient_mu 0.501
_exptl_absorpt_correction_T_max 0.152595
_exptl_absorpt_correction_T_min 0.111113
_exptl_absorpt_correction_type sadabs
_exptl_crystal_density_diffrn 1.131
_exptl_crystal_F_000 1760
_exptl_crystal_size_max 0.30
_exptl_crystal_size_mid 0.25
_exptl_crystal_size_min 0.22
_refine_diff_density_max 0.391
_refine_diff_density_min -0.325
_refine_diff_density_rms 0.063
_refine_ls_abs_structure_details 'Flack H D (1983), Acta Cryst. A39, 876-881'
_refine_ls_abs_structure_Flack 0.05(4)
_refine_ls_extinction_method none
_refine_ls_goodness_of_fit_ref 0.964
_refine_ls_hydrogen_treatment mixed
_refine_ls_matrix_type full
_refine_ls_number_parameters 433
_refine_ls_number_reflns 8297
_refine_ls_number_restraints 0
_refine_ls_restrained_S_all 0.964
_refine_ls_R_factor_all 0.1055
_refine_ls_R_factor_gt 0.0629
_refine_ls_shift/su_max 0.031
_refine_ls_shift/su_mean 0.002
_refine_ls_structure_factor_coef Fsqd
_refine_ls_weighting_details 'calc w=1/[\s^2^(Fo^2^)+(0.1000P)^2^+0.0000P] where P=(Fo^2^+2Fc^2^)/3'
_refine_ls_weighting_scheme calc
_refine_ls_wR_factor_gt 0.1458
_refine_ls_wR_factor_ref 0.1684
_reflns_number_gt 5518
_reflns_number_total 8297
_reflns_threshold_expression >2sigma(I)
_cod_data_source_file ja0260972_s1_1.cif
_cod_data_source_block '[(??-t-Bu3PN)Ti(?4-C)(AlMe2)(AlMe2(?-Me))]2'
_cod_database_code 4115156

loop_
_symmetry_equiv_pos_as_xyz
'x, y, z'
'-x+1/2, -y, z+1/2'
'-x, y+1/2, -z+1/2'
'x+1/2, -y+1/2, -z'

loop_
_atom_site_label
_atom_site_type_symbol
_atom_site_fract_x
_atom_site_fract_y
_atom_site_fract_z
_atom_site_U_iso_or_equiv
_atom_site_adp_type
_atom_site_occupancy
_atom_site_symmetry_multiplicity
_atom_site_calc_flag
_atom_site_refinement_flags
Ti1 Ti 0.30366(7) 1.03324(5) 0.22362(5) 0.0400(3) Uani 1 1 d .
Ti2 Ti 0.44108(7) 0.93355(5) 0.17264(5) 0.0391(3) Uani 1 1 d .
Al1 Al 0.14782(14) 0.97633(11) 0.14706(10) 0.0545(5) Uani 1 1 d .
Al2 Al 0.29217(16) 0.84636(10) 0.23232(10) 0.0540(5) Uani 1 1 d .
Al3 Al 0.59206(13) 1.03641(10) 0.16505(10) 0.0495(5) Uani 1 1 d .
Al4 Al 0.46189(14) 1.03919(11) 0.31884(9) 0.0538(5) Uani 1 1 d .
P1 P 0.15742(13) 1.15425(9) 0.14199(9) 0.0516(4) Uani 1 1 d .
P2 P 0.58531(12) 0.92803(9) 0.03141(8) 0.0482(4) Uani 1 1 d .
N1 N 0.1900(4) 1.0756(3) 0.1660(2) 0.0504(12) Uani 1 1 d .
N2 N 0.5493(3) 0.9595(2) 0.1023(2) 0.0436(11) Uani 1 1 d .
C1 C 0.0108(7) 1.1589(6) 0.1298(7) 0.124(4) Uani 1 1 d .
C2 C -0.0391(8) 1.1261(7) 0.1927(9) 0.178(7) Uani 1 1 d .
H2A H -0.1137 1.1273 0.1884 0.267 Uiso 1 1 calc R
H2B H -0.0185 1.1528 0.2318 0.267 Uiso 1 1 calc R
H2C H -0.0165 1.0774 0.1974 0.267 Uiso 1 1 calc R
C3 C -0.0290(8) 1.2342(6) 0.1200(9) 0.203(8) Uani 1 1 d .
H3A H -0.1031 1.2331 0.1133 0.304 Uiso 1 1 calc R
H3B H 0.0039 1.2550 0.0811 0.304 Uiso 1 1 calc R
H3C H -0.0130 1.2622 0.1591 0.304 Uiso 1 1 calc R
C4 C -0.0192(9) 1.1164(7) 0.0659(9) 0.200(8) Uani 1 1 d .
H4A H -0.0932 1.1190 0.0592 0.301 Uiso 1 1 calc R
H4B H 0.0012 1.0673 0.0714 0.301 Uiso 1 1 calc R
H4C H 0.0159 1.1363 0.0275 0.301 Uiso 1 1 calc R
C5 C 0.1978(9) 1.2218(4) 0.2067(5) 0.105(3) Uani 1 1 d .
C6 C 0.3126(8) 1.2049(5) 0.2269(6) 0.146(5) Uani 1 1 d .
H6A H 0.3353 1.2383 0.2606 0.218 Uiso 1 1 calc R
H6B H 0.3566 1.2088 0.1879 0.218 Uiso 1 1 calc R
H6C H 0.3166 1.1573 0.2446 0.218 Uiso 1 1 calc R
C7 C 0.1245(10) 1.2156(7) 0.2701(5) 0.144(5) Uani 1 1 d .
H7A H 0.1449 1.2503 0.3032 0.216 Uiso 1 1 calc R
H7B H 0.1303 1.1685 0.2889 0.216 Uiso 1 1 calc R
H7C H 0.0536 1.2241 0.2567 0.216 Uiso 1 1 calc R
C8 C 0.1995(10) 1.2996(5) 0.1781(7) 0.168(6) Uani 1 1 d .
H8A H 0.2191 1.3323 0.2133 0.252 Uiso 1 1 calc R
H8B H 0.1314 1.3119 0.1616 0.252 Uiso 1 1 calc R
H8C H 0.2490 1.3026 0.1419 0.252 Uiso 1 1 calc R
C9 C 0.2237(11) 1.1727(5) 0.0582(5) 0.127(4) Uani 1 1 d .
C10 C 0.2157(16) 1.1056(6) 0.0145(5) 0.215(10) Uani 1 1 d .
H10A H 0.2488 1.1141 -0.0282 0.323 Uiso 1 1 calc R
H10B H 0.1435 1.0940 0.0073 0.323 Uiso 1 1 calc R
H10C H 0.2496 1.0665 0.0368 0.323 Uiso 1 1 calc R
C11 C 0.1755(16) 1.2367(7) 0.0208(6) 0.229(10) Uani 1 1 d .
H11A H 0.2112 1.2436 -0.0213 0.344 Uiso 1 1 calc R
H11B H 0.1823 1.2789 0.0479 0.344 Uiso 1 1 calc R
H11C H 0.1030 1.2275 0.0123 0.344 Uiso 1 1 calc R
C12 C 0.3465(9) 1.1843(9) 0.0759(8) 0.192(7) Uani 1 1 d .
H12A H 0.3845 1.1937 0.0351 0.289 Uiso 1 1 calc R
H12B H 0.3736 1.1421 0.0970 0.289 Uiso 1 1 calc R
H12C H 0.3539 1.2242 0.1060 0.289 Uiso 1 1 calc R
C13 C 0.0378(5) 0.9427(4) 0.2085(5) 0.087(2) Uani 1 1 d .
H13A H -0.0182 0.9224 0.1828 0.130 Uiso 1 1 calc R
H13B H 0.0120 0.9823 0.2345 0.130 Uiso 1 1 calc R
H13C H 0.0660 0.9072 0.2383 0.130 Uiso 1 1 calc R
C14 C 0.1229(7) 0.9403(5) 0.0551(4) 0.098(3) Uani 1 1 d .
H14A H 0.0517 0.9250 0.0511 0.147 Uiso 1 1 calc R
H14B H 0.1685 0.9008 0.0463 0.147 Uiso 1 1 calc R
H14C H 0.1362 0.9777 0.0231 0.147 Uiso 1 1 calc R
C15 C 0.2365(7) 0.7649(4) 0.1819(4) 0.086(3) Uani 1 1 d .
H15A H 0.1862 0.7401 0.2091 0.129 Uiso 1 1 calc R
H15B H 0.2924 0.7329 0.1705 0.129 Uiso 1 1 calc R
H15C H 0.2037 0.7816 0.1414 0.129 Uiso 1 1 calc R
C16 C 0.2538(7) 0.8455(4) 0.3268(4) 0.093(3) Uani 1 1 d .
H16A H 0.1999 0.8107 0.3341 0.139 Uiso 1 1 calc R
H16B H 0.2287 0.8919 0.3396 0.139 Uiso 1 1 calc R
H16C H 0.3136 0.8336 0.3536 0.139 Uiso 1 1 calc R
C17 C 0.4629(6) 0.8354(4) 0.2341(4) 0.060(2) Uani 1 1 d .
C18 C 0.2888(4) 0.9409(3) 0.1829(3) 0.0415(13) Uani 1 1 d .
C19 C 0.4884(8) 0.8625(6) 0.0009(4) 0.108(4) Uani 1 1 d .
C20 C 0.4283(10) 0.8273(7) 0.0507(6) 0.159(6) Uani 1 1 d .
H20A H 0.4699 0.7911 0.0719 0.239 Uiso 1 1 calc R
H20B H 0.3685 0.8056 0.0300 0.239 Uiso 1 1 calc R
H20C H 0.4059 0.8613 0.0839 0.239 Uiso 1 1 calc R
C21 C 0.5200(8) 0.8157(5) -0.0593(5) 0.120(4) Uani 1 1 d .
H21A H 0.5696 0.7805 -0.0447 0.180 Uiso 1 1 calc R
H21B H 0.5507 0.8450 -0.0937 0.180 Uiso 1 1 calc R
H21C H 0.4594 0.7922 -0.0771 0.180 Uiso 1 1 calc R
C22 C 0.3958(11) 0.9294(14) -0.0326(8) 0.341(18) Uani 1 1 d .
H22A H 0.3364 0.9055 -0.0516 0.511 Uiso 1 1 calc R
H22B H 0.4295 0.9573 -0.0669 0.511 Uiso 1 1 calc R
H22C H 0.3734 0.9603 0.0033 0.511 Uiso 1 1 calc R
C23 C 0.7147(7) 0.8790(8) 0.0425(5) 0.140(5) Uani 1 1 d .
C24 C 0.7700(8) 0.8602(6) -0.0232(6) 0.146(5) Uani 1 1 d .
H24A H 0.8348 0.8367 -0.0133 0.220 Uiso 1 1 calc R
H24B H 0.7834 0.9031 -0.0483 0.220 Uiso 1 1 calc R
H24C H 0.7266 0.8290 -0.0494 0.220 Uiso 1 1 calc R
C25 C 0.7790(8) 0.9091(9) 0.0902(8) 0.198(8) Uani 1 1 d .
H25A H 0.8425 0.8821 0.0930 0.297 Uiso 1 1 calc R
H25B H 0.7447 0.9087 0.1332 0.297 Uiso 1 1 calc R
H25C H 0.7947 0.9574 0.0776 0.297 Uiso 1 1 calc R
C26 C 0.6670(16) 0.7965(7) 0.0758(8) 0.289(14) Uani 1 1 d .
H26A H 0.7247 0.7655 0.0854 0.433 Uiso 1 1 calc R
H26B H 0.6220 0.7743 0.0433 0.433 Uiso 1 1 calc R
H26C H 0.6286 0.8056 0.1165 0.433 Uiso 1 1 calc R
C27 C 0.5985(13) 1.0003(5) -0.0314(5) 0.152(6) Uani 1 1 d .
C28 C 0.5324(11) 1.0575(6) -0.0242(5) 0.156(6) Uani 1 1 d .
H28A H 0.5446 1.0912 -0.0599 0.234 Uiso 1 1 calc R
H28B H 0.5449 1.0802 0.0185 0.234 Uiso 1 1 calc R
H28C H 0.4614 1.0413 -0.0261 0.234 Uiso 1 1 calc R
C29 C 0.6157(12) 0.9798(6) -0.1062(4) 0.174(7) Uani 1 1 d .
H29A H 0.6186 1.0223 -0.1332 0.261 Uiso 1 1 calc R
H29B H 0.5590 0.9503 -0.1213 0.261 Uiso 1 1 calc R
H29C H 0.6800 0.9540 -0.1106 0.261 Uiso 1 1 calc R
C30 C 0.7223(15) 1.0357(9) -0.0050(9) 0.279(14) Uani 1 1 d .
H30A H 0.7406 1.0757 -0.0329 0.418 Uiso 1 1 calc R
H30B H 0.7748 0.9994 -0.0090 0.418 Uiso 1 1 calc R
H30C H 0.7177 1.0510 0.0412 0.418 Uiso 1 1 calc R
C31 C 0.7079(5) 1.0093(5) 0.2266(4) 0.091(3) Uani 1 1 d .
H31A H 0.7616 1.0449 0.2246 0.137 Uiso 1 1 calc R
H31B H 0.7359 0.9640 0.2130 0.137 Uiso 1 1 calc R
H31C H 0.6820 1.0059 0.2719 0.137 Uiso 1 1 calc R
C32 C 0.6110(6) 1.1348(4) 0.1358(5) 0.088(3) Uani 1 1 d .
H32A H 0.6816 1.1493 0.1443 0.132 Uiso 1 1 calc R
H32B H 0.5642 1.1652 0.1604 0.132 Uiso 1 1 calc R
H32C H 0.5964 1.1383 0.0885 0.132 Uiso 1 1 calc R
C33 C 0.5187(6) 0.9637(5) 0.3744(3) 0.081(2) Uani 1 1 d .
H33A H 0.5730 0.9827 0.4025 0.121 Uiso 1 1 calc R
H33B H 0.5467 0.9268 0.3461 0.121 Uiso 1 1 calc R
H33C H 0.4645 0.9442 0.4023 0.121 Uiso 1 1 calc R
C34 C 0.5056(7) 1.1334(4) 0.3483(4) 0.092(3) Uani 1 1 d .
H34A H 0.5605 1.1288 0.3810 0.138 Uiso 1 1 calc R
H34B H 0.4475 1.1579 0.3683 0.138 Uiso 1 1 calc R
H34C H 0.5306 1.1601 0.3103 0.138 Uiso 1 1 calc R
C35 C 0.2920(6) 1.0359(5) 0.3362(4) 0.0640(19) Uani 1 1 d .
C36 C 0.4547(4) 1.0234(3) 0.2178(3) 0.0402(13) Uani 1 1 d .
H17A H 0.446(5) 0.808(3) 0.265(3) 0.060 Uiso 1 1 d .
H17B H 0.490(5) 0.800(4) 0.204(3) 0.060 Uiso 1 1 d .
H17C H 0.479(5) 0.875(4) 0.244(3) 0.060 Uiso 1 1 d .
H35A H 0.318(5) 1.033(3) 0.380(3) 0.060 Uiso 1 1 d .
H35B H 0.267(5) 1.080(3) 0.344(3) 0.060 Uiso 1 1 d .
H35C H 0.227(5) 0.986(3) 0.317(3) 0.060 Uiso 1 1 d .

loop_
_atom_site_aniso_label
_atom_site_aniso_U_11
_atom_site_aniso_U_22
_atom_site_aniso_U_33
_atom_site_aniso_U_23
_atom_site_aniso_U_13
_atom_site_aniso_U_12
Ti1 0.0379(5) 0.0471(6) 0.0351(5) -0.0041(5) 0.0006(5) 0.0032(5)
Ti2 0.0362(5) 0.0423(5) 0.0387(5) -0.0013(5) 0.0028(5) 0.0022(5)
Al1 0.0398(10) 0.0629(13) 0.0608(12) -0.0100(10) -0.0095(9) -0.0017(9)
Al2 0.0560(11) 0.0524(11) 0.0536(12) 0.0010(9) 0.0058(10) -0.0125(9)
Al3 0.0401(9) 0.0565(11) 0.0518(11) -0.0033(10) 0.0025(9) -0.0072(8)
Al4 0.0555(11) 0.0644(12) 0.0414(10) -0.0064(9) -0.0092(9) -0.0044(9)
P1 0.0482(9) 0.0573(11) 0.0494(10) -0.0010(8) -0.0043(8) 0.0161(8)
P2 0.0476(8) 0.0532(10) 0.0438(9) -0.0008(8) 0.0128(7) 0.0049(8)
N1 0.046(3) 0.057(3) 0.048(3) -0.011(3) -0.009(3) 0.006(2)
N2 0.036(2) 0.050(3) 0.044(3) 0.000(2) 0.008(2) -0.003(2)
C1 0.071(6) 0.112(8) 0.188(13) -0.023(9) -0.013(8) 0.035(6)
C2 0.066(6) 0.161(12) 0.31(2) -0.007(13) 0.052(10) 0.012(7)
C3 0.099(8) 0.111(9) 0.40(2) -0.014(12) -0.062(12) 0.070(7)
C4 0.129(10) 0.157(11) 0.315(19) -0.102(12) -0.155(12) 0.045(8)
C5 0.151(9) 0.053(5) 0.110(7) -0.010(5) -0.026(7) -0.012(6)
C6 0.151(10) 0.092(7) 0.193(12) -0.002(7) -0.115(10) -0.020(7)
C7 0.183(12) 0.164(11) 0.085(7) -0.051(7) 0.031(8) 0.006(9)
C8 0.235(15) 0.062(6) 0.206(13) -0.015(7) -0.096(13) 0.020(8)
C9 0.189(12) 0.102(7) 0.089(7) 0.036(6) 0.042(8) 0.071(8)
C10 0.45(3) 0.123(10) 0.071(7) -0.010(7) 0.074(12) 0.065(14)
C11 0.44(3) 0.129(10) 0.116(9) 0.064(8) 0.052(15) 0.097(14)
C12 0.105(9) 0.255(17) 0.217(16) 0.100(14) 0.088(10) 0.013(10)
C13 0.044(4) 0.088(6) 0.128(7) 0.001(5) -0.003(4) -0.005(4)
C14 0.094(6) 0.117(7) 0.084(6) -0.036(6) -0.028(5) 0.006(6)
C15 0.111(6) 0.059(5) 0.088(6) -0.017(4) 0.023(5) -0.026(4)
C16 0.118(7) 0.082(6) 0.078(6) 0.016(5) 0.016(5) -0.022(5)
C17 0.071(5) 0.042(4) 0.067(5) 0.014(4) -0.001(4) 0.002(4)
C18 0.033(3) 0.051(3) 0.041(3) 0.001(3) -0.002(2) -0.003(3)
C19 0.136(8) 0.123(8) 0.065(5) -0.040(5) 0.039(6) -0.048(7)
C20 0.166(11) 0.172(11) 0.140(10) -0.071(9) 0.069(9) -0.103(10)
C21 0.143(9) 0.137(8) 0.080(6) -0.061(6) 0.040(6) -0.042(7)
C22 0.143(12) 0.69(5) 0.188(15) -0.21(2) -0.113(12) 0.20(2)
C23 0.063(5) 0.257(15) 0.099(7) -0.084(9) -0.006(6) 0.063(7)
C24 0.103(7) 0.177(11) 0.160(11) -0.055(9) 0.029(8) 0.057(8)
C25 0.081(7) 0.30(2) 0.211(14) -0.116(15) -0.031(9) 0.081(10)
C26 0.57(4) 0.121(11) 0.175(14) 0.074(10) 0.13(2) 0.187(17)
C27 0.307(18) 0.084(6) 0.064(6) 0.023(5) 0.075(9) 0.069(10)
C28 0.236(15) 0.137(10) 0.094(7) 0.051(7) 0.052(9) 0.082(11)
C29 0.33(2) 0.141(10) 0.050(5) 0.024(6) 0.052(9) 0.047(11)
C30 0.33(2) 0.231(18) 0.28(2) -0.118(16) 0.21(2) -0.201(19)
C31 0.046(4) 0.145(8) 0.083(6) -0.010(5) -0.009(4) 0.009(4)
C32 0.090(6) 0.075(5) 0.098(6) -0.001(5) 0.025(5) -0.029(5)
C33 0.084(5) 0.118(7) 0.040(4) 0.007(4) -0.014(4) 0.004(5)
C34 0.115(7) 0.087(6) 0.075(6) -0.019(5) -0.029(5) -0.033(5)
C35 0.063(4) 0.086(5) 0.042(4) -0.012(4) 0.010(4) 0.002(4)
C36 0.039(3) 0.043(3) 0.039(3) -0.002(3) 0.001(3) -0.005(2)

loop_
_atom_type_symbol
_atom_type_description
_atom_type_scat_dispersion_real
_atom_type_scat_dispersion_imag
_atom_type_scat_source
C C 0.0033 0.0016 'International Tables Vol C Tables 4.2.6.8 and 6.1.1.4'
H H 0.0000 0.0000 'International Tables Vol C Tables 4.2.6.8 and 6.1.1.4'
N N 0.0061 0.0033 'International Tables Vol C Tables 4.2.6.8 and 6.1.1.4'
Al Al 0.0645 0.0514 'International Tables Vol C Tables 4.2.6.8 and 6.1.1.4'
P P 0.1023 0.0942 'International Tables Vol C Tables 4.2.6.8 and 6.1.1.4'
Ti Ti 0.2776 0.4457 'International Tables Vol C Tables 4.2.6.8 and 6.1.1.4'

loop_
_geom_angle_atom_site_label_1
_geom_angle_atom_site_label_2
_geom_angle_atom_site_label_3
_geom_angle
C18 Ti1 C36 89.4(2)
C18 Ti1 N1 92.5(2)
C36 Ti1 N1 136.3(2)
C18 Ti1 C35 115.7(3)
C36 Ti1 C35 97.3(3)
N1 Ti1 C35 120.6(2)
C18 Ti1 Al1 48.71(16)
C36 Ti1 Al1 131.20(17)
N1 Ti1 Al1 46.18(15)
C35 Ti1 Al1 121.0(2)
C18 Ti1 Ti2 45.52(15)
C36 Ti1 Ti2 43.92(16)
N1 Ti1 Ti2 121.36(14)
C35 Ti1 Ti2 115.0(2)
Al1 Ti1 Ti2 89.99(5)
C18 Ti1 Al4 113.33(16)
C36 Ti1 Al4 46.92(17)
N1 Ti1 Al4 154.09(15)
C35 Ti1 Al4 50.9(2)
Al1 Ti1 Al4 158.57(8)
Ti2 Ti1 Al4 79.01(5)
C36 Ti2 C18 88.9(2)
C36 Ti2 N2 92.8(2)
C18 Ti2 N2 137.2(2)
C36 Ti2 C17 117.3(3)
C18 Ti2 C17 97.3(3)
N2 Ti2 C17 119.3(3)
C36 Ti2 Al3 48.87(16)
C18 Ti2 Al3 131.21(18)
N2 Ti2 Al3 46.26(13)
C17 Ti2 Al3 121.6(2)
C36 Ti2 Ti1 44.94(16)
C18 Ti2 Ti1 44.04(17)
N2 Ti2 Ti1 121.84(14)
C17 Ti2 Ti1 116.0(2)
Al3 Ti2 Ti1 89.77(5)
C36 Ti2 Al2 112.33(17)
C18 Ti2 Al2 46.77(17)
N2 Ti2 Al2 154.83(14)
C17 Ti2 Al2 50.7(2)
Al3 Ti2 Al2 157.54(7)
Ti1 Ti2 Al2 78.60(5)
C13 Al1 C14 110.4(4)
C13 Al1 N1 112.3(3)
C14 Al1 N1 122.9(3)
C13 Al1 C18 108.3(3)
C14 Al1 C18 110.7(3)
N1 Al1 C18 89.8(2)
C13 Al1 Ti1 107.8(3)
C14 Al1 Ti1 140.2(3)
N1 Al1 Ti1 47.53(14)
C18 Al1 Ti1 44.60(16)
C16 Al2 C15 113.2(3)
C16 Al2 C18 118.0(3)
C15 Al2 C18 115.2(3)
C16 Al2 C17 103.7(4)
C15 Al2 C17 107.3(4)
C18 Al2 C17 96.4(2)
C16 Al2 Ti2 126.3(3)
C15 Al2 Ti2 119.4(2)
C18 Al2 Ti2 45.11(14)
C17 Al2 Ti2 51.5(2)
C32 Al3 N2 122.4(3)
C32 Al3 C31 109.4(4)
N2 Al3 C31 114.0(3)
C32 Al3 C36 111.7(3)
N2 Al3 C36 89.8(2)
C31 Al3 C36 107.2(3)
C32 Al3 Ti2 140.4(3)
N2 Al3 Ti2 47.69(13)
C31 Al3 Ti2 108.4(3)
C36 Al3 Ti2 44.33(15)
C33 Al4 C34 112.5(4)
C33 Al4 C36 118.3(3)
C34 Al4 C36 116.3(3)
C33 Al4 C35 105.2(3)
C34 Al4 C35 105.3(4)
C36 Al4 C35 96.0(3)
C33 Al4 Ti1 129.3(3)
C34 Al4 Ti1 116.9(3)
C36 Al4 Ti1 44.62(16)
C35 Al4 Ti1 51.9(2)
N1 P1 C5 110.2(3)
N1 P1 C9 108.1(3)
C5 P1 C9 110.6(5)
N1 P1 C1 109.8(4)
C5 P1 C1 109.3(5)
C9 P1 C1 108.9(6)
N2 P2 C27 110.5(3)
N2 P2 C19 109.9(3)
C27 P2 C19 109.0(6)
N2 P2 C23 109.1(4)
C27 P2 C23 110.5(7)
C19 P2 C23 107.7(6)
P1 N1 Al1 137.6(3)
P1 N1 Ti1 135.9(3)
Al1 N1 Ti1 86.3(2)
P2 N2 Al3 138.0(3)
P2 N2 Ti2 135.8(3)
Al3 N2 Ti2 86.05(18)
C3 C1 C2 109.8(11)
C3 C1 C4 106.9(11)
C2 C1 C4 110.9(12)
C3 C1 P1 113.2(8)
C2 C1 P1 107.0(8)
C4 C1 P1 109.1(8)
C6 C5 C8 105.6(9)
C6 C5 C7 110.1(9)
C8 C5 C7 111.5(9)
C6 C5 P1 107.5(7)
C8 C5 P1 112.6(7)
C7 C5 P1 109.3(7)
C10 C9 C11 109.8(11)
C10 C9 C12 107.3(11)
C11 C9 C12 112.8(13)
C10 C9 P1 108.5(8)
C11 C9 P1 112.6(8)
C12 C9 P1 105.6(8)
Al2 C17 Ti2 77.8(3)
Ti1 C18 Ti2 90.4(2)
Ti1 C18 Al2 125.6(3)
Ti2 C18 Al2 88.1(2)
Ti1 C18 Al1 86.7(2)
Ti2 C18 Al1 149.4(3)
Al2 C18 Al1 118.0(3)
C20 C19 C21 114.8(9)
C20 C19 P2 116.5(7)
C21 C19 P2 117.1(7)
C20 C19 C22 102.5(11)
C21 C19 C22 106.1(9)
P2 C19 C22 95.7(8)
C25 C23 C24 113.8(10)
C25 C23 C26 107.8(13)
C24 C23 C26 106.0(10)
C25 C23 P2 113.8(8)
C24 C23 P2 114.6(8)
C26 C23 P2 99.2(8)
C28 C27 C29 112.5(10)
C28 C27 C30 103.1(11)
C29 C27 C30 104.2(11)
C28 C27 P2 116.4(8)
C29 C27 P2 118.5(7)
C30 C27 P2 98.8(9)
Al4 C35 Ti1 77.3(2)
Ti2 C36 Ti1 91.1(2)
Ti2 C36 Al4 126.5(3)
Ti1 C36 Al4 88.5(2)
Ti2 C36 Al3 86.8(2)
Ti1 C36 Al3 150.1(3)
Al4 C36 Al3 116.5(3)

loop_
_geom_bond_atom_site_label_1
_geom_bond_atom_site_label_2
_geom_bond_distance
Ti1 C18 1.918(6)
Ti1 C36 1.949(5)
Ti1 N1 2.015(5)
Ti1 C35 2.237(7)
Ti1 Al1 2.726(2)
Ti1 Ti2 2.7583(14)
Ti1 Al4 2.774(2)
Ti2 C36 1.914(5)
Ti2 C18 1.968(5)
Ti2 N2 2.027(4)
Ti2 C17 2.223(7)
Ti2 Al3 2.7344(19)
Ti2 Al2 2.777(2)
Al1 C13 1.967(8)
Al1 C14 1.971(7)
Al1 N1 1.971(5)
Al1 C18 2.052(5)
Al2 C16 1.937(8)
Al2 C15 1.958(7)
Al2 C18 2.024(6)
Al2 C17 2.199(8)
Al3 C32 1.945(8)
Al3 N2 1.980(5)
Al3 C31 1.988(8)
Al3 C36 2.063(6)
Al4 C33 1.934(8)
Al4 C34 1.941(7)
Al4 C36 2.027(6)
Al4 C35 2.206(7)
P1 N1 1.602(5)
P1 C5 1.875(9)
P1 C9 1.897(10)
P1 C1 1.897(9)
P2 N2 1.592(5)
P2 C27 1.848(9)
P2 C19 1.848(9)
P2 C23 1.909(9)
C1 C3 1.510(14)
C1 C2 1.531(17)
C1 C4 1.545(16)
C5 C6 1.557(13)
C5 C8 1.563(13)
C5 C7 1.574(13)
C9 C10 1.530(15)
C9 C11 1.540(14)
C9 C12 1.628(17)
C19 C20 1.416(13)
C19 C21 1.535(11)
C19 C22 1.85(2)
C23 C25 1.375(14)
C23 C24 1.525(13)
C23 C26 1.79(2)
C27 C28 1.373(14)
C27 C29 1.548(12)
C27 C30 1.80(2)
